data_4312102
loop_
_publ_author_name
'Marisa C. Buzzeo'
'Amber H. Iqbal'
'Charli M. Long'
'David Millar'
'Sonal Patel'
'Matthew A. Pellow'
'Sahar A. Saddoughi'
'Abigail L. Smenton'
'John F. C. Turner'
'Jay D. Wadhawan'
'Richard G. Compton'
'James A. Golen'
'Arnold L. Rheingold'
'Linda H. Doerrer'

_publ_contact_author_address
;                                                                               
Barnard College, Chemistry Department                                           
3009 Broadway                                                                   
New York, NY, 10027                                                             
;
_publ_contact_author_email ' ldoerrer@barnard.edu '
_publ_contact_author_fax ' 212-854-2310 '
_publ_contact_author_name 'Linda H. Doerrer'
_publ_contact_author_phone ' 212-854-2074 '
_publ_section_title
;
 Homoleptic Cobalt and Copper Phenolate A2[M(OAr)4] Compounds: The Effect
 of Phenoxide Fluorination
;
_journal_name_full 'Inorganic Chemistry'
_journal_page_first 7709
_journal_page_last 7725
_journal_paper_doi 10.1021/ic0493954
_journal_volume 43
_journal_year 2004
_chemical_formula_sum 'C56 H60 Co F24 K2 O16'
_chemical_formula_weight 1582.17
_chemical_name_systematic
; 
 ? 
;
_space_group_IT_number 15
_symmetry_cell_setting monoclinic
_symmetry_space_group_name_Hall '-C 2yc'
_symmetry_space_group_name_H-M 'C 1 2/c 1'
_atom_sites_solution_hydrogens geom
_atom_sites_solution_primary direct
_atom_sites_solution_secondary difmap
_audit_creation_method SHELXL-97
_cell_angle_alpha 90.00
_cell_angle_beta 109.109(2)
_cell_angle_gamma 90.00
_cell_formula_units_Z 4
_cell_length_a 23.3983(13)
_cell_length_b 12.7964(6)
_cell_length_c 24.0070(13)
_cell_measurement_reflns_used 9816
_cell_measurement_temperature 150(2)
_cell_measurement_theta_max 28.21
_cell_measurement_theta_min 2.17
_cell_volume 6792.0(6)
_computing_cell_refinement 'Bruker SMART'
_computing_data_collection 'Bruker SMART'
_computing_data_reduction 'Bruker SAINT'
_computing_molecular_graphics 'Bruker SHELXTL'
_computing_publication_material 'Bruker SHELXTL'
_computing_structure_refinement 'SHELXL-97 (Sheldrick, 1997)'
_computing_structure_solution 'SHELXS-97 (Sheldrick, 1990)'
_diffrn_ambient_temperature 150(2)
_diffrn_measured_fraction_theta_full 0.944
_diffrn_measured_fraction_theta_max 0.944
_diffrn_measurement_device_type 'CCD area detector'
_diffrn_measurement_method 'phi and omega scans'
_diffrn_radiation_monochromator graphite
_diffrn_radiation_source 'fine-focus sealed tube'
_diffrn_radiation_type MoK\a
_diffrn_radiation_wavelength 0.71073
_diffrn_reflns_av_R_equivalents 0.0288
_diffrn_reflns_av_sigmaI/netI 0.0361
_diffrn_reflns_limit_h_max 31
_diffrn_reflns_limit_h_min -20
_diffrn_reflns_limit_k_max 16
_diffrn_reflns_limit_k_min -17
_diffrn_reflns_limit_l_max 29
_diffrn_reflns_limit_l_min -30
_diffrn_reflns_number 21302
_diffrn_reflns_theta_full 28.31
_diffrn_reflns_theta_max 28.31
_diffrn_reflns_theta_min 2.17
_exptl_absorpt_coefficient_mu 0.503
_exptl_absorpt_correction_T_max 1.000
_exptl_absorpt_correction_T_min 0.864
_exptl_absorpt_correction_type multi-scan
_exptl_absorpt_process_details SADABS
_exptl_crystal_colour Blue
_exptl_crystal_density_diffrn 1.547
_exptl_crystal_density_meas 0
_exptl_crystal_density_method 'not measured'
_exptl_crystal_description Block
_exptl_crystal_F_000 3220
_exptl_crystal_size_max 0.35
_exptl_crystal_size_mid 0.30
_exptl_crystal_size_min 0.25
_refine_diff_density_max 1.462
_refine_diff_density_min -0.834
_refine_diff_density_rms 0.100
_refine_ls_extinction_method none
_refine_ls_goodness_of_fit_ref 1.026
_refine_ls_hydrogen_treatment mixed
_refine_ls_matrix_type full
_refine_ls_number_parameters 450
_refine_ls_number_reflns 7978
_refine_ls_number_restraints 0
_refine_ls_restrained_S_all 1.026
_refine_ls_R_factor_all 0.0995
_refine_ls_R_factor_gt 0.0836
_refine_ls_shift/su_max 0.011
_refine_ls_shift/su_mean 0.000
_refine_ls_structure_factor_coef Fsqd
_refine_ls_weighting_details 'calc w=1/[\s^2^(Fo^2^)+(0.1049P)^2^+41.7239P] where P=(Fo^2^+2Fc^2^)/3'
_refine_ls_weighting_scheme calc
_refine_ls_wR_factor_gt 0.2121
_refine_ls_wR_factor_ref 0.2250
_reflns_number_gt 6377
_reflns_number_total 7978
_reflns_threshold_expression >2sigma(I)
_cod_data_source_file ic0493954si20040508_091953_04.cif
_cod_data_source_block Compound7b
_cod_depositor_comments
;
The following automatic conversions were performed:
'_symmetry_cell_setting' value 'Monoclinic' changed to 'monoclinic'
according to '/home/saulius/struct/CIF-dictionaries/cif_core.dic'
dictionary named 'cif_core.dic' version 2.4.1 from
2010-06-29.

'_exptl_absorpt_correction_type' value 'Multi-scan' changed
to 'multi-scan' according to
'/home/saulius/struct/CIF-dictionaries/cif_core.dic' dictionary named
'cif_core.dic' version 2.4.1 from 2010-06-29.

Automatic conversion script
Id: cif_fix_enum 1527 2010-12-29 10:47:43Z saulius 
;
_cod_database_code 4312102

loop_
_symmetry_equiv_pos_as_xyz
'x, y, z'
'-x, y, -z+1/2'
'x+1/2, y+1/2, z'
'-x+1/2, y+1/2, -z+1/2'
'-x, -y, -z'
'x, -y, z-1/2'
'-x+1/2, -y+1/2, -z'
'x+1/2, -y+1/2, z-1/2'

loop_
_atom_site_label
_atom_site_type_symbol
_atom_site_fract_x
_atom_site_fract_y
_atom_site_fract_z
_atom_site_U_iso_or_equiv
_atom_site_adp_type
_atom_site_occupancy
_atom_site_symmetry_multiplicity
_atom_site_calc_flag
_atom_site_refinement_flags
_atom_site_disorder_assembly
_atom_site_disorder_group
Co1 Co 0.0000 0.10668(5) 0.2500 0.02488(19) Uani 1 2 d S . .
K1 K -0.08492(4) 0.17689(7) 0.10024(3) 0.0312(2) Uani 1 1 d . . .
O1 O -0.06350(13) 0.0287(2) 0.19198(11) 0.0341(6) Uani 1 1 d . . .
O2 O 0.02161(12) 0.1934(2) 0.19360(12) 0.0342(6) Uani 1 1 d . . .
O3 O -0.11871(14) 0.2950(2) 0.17938(13) 0.0415(7) Uani 1 1 d . . .
O4 O -0.21201(14) 0.1933(2) 0.09254(13) 0.0405(7) Uani 1 1 d . . .
O5 O -0.17579(14) 0.0506(2) 0.02033(13) 0.0419(7) Uani 1 1 d . . .
O6 O -0.06141(16) 0.0684(3) 0.00453(14) 0.0506(8) Uani 1 1 d . . .
O7 O -0.06077(16) 0.2888(3) 0.00585(15) 0.0513(8) Uani 1 1 d . . .
O8 O -0.06416(16) 0.3995(2) 0.10486(15) 0.0480(8) Uani 1 1 d . . .
C1 C -0.08353(17) -0.0665(3) 0.19319(16) 0.0279(7) Uani 1 1 d . . .
C2 C -0.06999(18) -0.1274(3) 0.24432(16) 0.0297(8) Uani 1 1 d . . .
H2A H -0.0456 -0.0989 0.2809 0.036 Uiso 1 1 calc R . .
C3 C -0.09150(19) -0.2283(3) 0.24235(17) 0.0330(8) Uani 1 1 d . . .
C4 C -0.12734(19) -0.2739(3) 0.18987(18) 0.0352(9) Uani 1 1 d . . .
H4A H -0.1421 -0.3433 0.1888 0.042 Uiso 1 1 calc R . .
C5 C -0.14049(18) -0.2139(3) 0.13964(17) 0.0328(8) Uani 1 1 d . . .
C6 C -0.12012(17) -0.1127(3) 0.14024(16) 0.0300(8) Uani 1 1 d . . .
H6A H -0.1308 -0.0738 0.1046 0.036 Uiso 1 1 calc R . .
C7 C -0.0760(3) -0.2911(4) 0.2982(2) 0.0478(11) Uani 1 1 d . . .
C8 C -0.1769(2) -0.2586(4) 0.0810(2) 0.0461(11) Uani 1 1 d . . .
C9 C 0.07325(17) 0.1986(3) 0.18374(16) 0.0298(8) Uani 1 1 d . . .
C10 C 0.11671(18) 0.1179(3) 0.19965(17) 0.0329(8) Uani 1 1 d . . .
H10A H 0.1088 0.0567 0.2184 0.039 Uiso 1 1 calc R . .
C11 C 0.1708(2) 0.1272(3) 0.18814(19) 0.0380(9) Uani 1 1 d . . .
C12 C 0.1845(2) 0.2150(4) 0.16111(19) 0.0402(9) Uani 1 1 d . . .
H12A H 0.2215 0.2202 0.1530 0.048 Uiso 1 1 calc R . .
C13 C 0.1423(2) 0.2946(3) 0.14631(18) 0.0385(9) Uani 1 1 d . . .
C14 C 0.08766(18) 0.2878(3) 0.15696(17) 0.0332(8) Uani 1 1 d . . .
H14A H 0.0597 0.3440 0.1460 0.040 Uiso 1 1 calc R . .
C15 C 0.2149(2) 0.0389(4) 0.2054(2) 0.0517(12) Uani 1 1 d . . .
C16 C 0.1549(2) 0.3896(4) 0.1162(2) 0.0496(11) Uani 1 1 d . . .
C17 C -0.1805(2) 0.3092(4) 0.1740(2) 0.0514(12) Uani 1 1 d . . .
H17A H -0.1980 0.3675 0.1466 0.062 Uiso 1 1 calc R . .
H17B H -0.1842 0.3262 0.2129 0.062 Uiso 1 1 calc R . .
C18 C -0.2132(2) 0.2106(5) 0.1511(2) 0.0541(13) Uani 1 1 d . . .
H18A H -0.1937 0.1514 0.1768 0.065 Uiso 1 1 calc R . .
H18B H -0.2556 0.2157 0.1506 0.065 Uiso 1 1 calc R . .
C19 C -0.2449(2) 0.1024(4) 0.0679(3) 0.0533(13) Uani 1 1 d . . .
H19A H -0.2883 0.1130 0.0626 0.064 Uiso 1 1 calc R . .
H19B H -0.2302 0.0427 0.0950 0.064 Uiso 1 1 calc R . .
C20 C -0.2375(2) 0.0786(4) 0.0100(2) 0.0533(13) Uani 1 1 d . . .
H20A H -0.2644 0.0202 -0.0094 0.064 Uiso 1 1 calc R . .
H20B H -0.2482 0.1406 -0.0161 0.064 Uiso 1 1 calc R . .
C21 C -0.1665(3) 0.0137(4) -0.0316(2) 0.0571(14) Uani 1 1 d . . .
H21A H -0.1765 0.0692 -0.0621 0.068 Uiso 1 1 calc R . .
H21B H -0.1929 -0.0473 -0.0474 0.068 Uiso 1 1 calc R . .
C22 C -0.1015(3) -0.0170(4) -0.0164(2) 0.0577(14) Uani 1 1 d . . .
H22A H -0.0922 -0.0722 0.0142 0.069 Uiso 1 1 calc R . .
H22B H -0.0947 -0.0467 -0.0518 0.069 Uiso 1 1 calc R . .
C23 C -0.0541(3) 0.1295(5) -0.0421(2) 0.0631(15) Uani 1 1 d . . .
H23A H -0.0941 0.1453 -0.0713 0.076 Uiso 1 1 calc R . .
H23B H -0.0300 0.0904 -0.0622 0.076 Uiso 1 1 calc R . .
C24 C -0.0226(3) 0.2283(5) -0.0173(2) 0.0606(14) Uani 1 1 d . . .
H24A H 0.0158 0.2124 0.0144 0.073 Uiso 1 1 calc R . .
H24B H -0.0131 0.2681 -0.0485 0.073 Uiso 1 1 calc R . .
C25 C -0.0402(2) 0.3942(4) 0.0170(2) 0.0540(13) Uani 1 1 d . . .
H25A H -0.0455 0.4303 -0.0208 0.065 Uiso 1 1 calc R . .
H25B H 0.0034 0.3949 0.0403 0.065 Uiso 1 1 calc R . .
C26 C -0.0747(2) 0.4495(4) 0.0496(2) 0.0553(13) Uani 1 1 d . . .
H26A H -0.0617 0.5234 0.0557 0.066 Uiso 1 1 calc R . .
H26B H -0.1184 0.4478 0.0268 0.066 Uiso 1 1 calc R . .
C27 C -0.0888(3) 0.4552(4) 0.1428(2) 0.0546(13) Uani 1 1 d . . .
H27A H -0.1318 0.4722 0.1220 0.066 Uiso 1 1 calc R . .
H27B H -0.0664 0.5214 0.1556 0.066 Uiso 1 1 calc R . .
C28 C -0.0834(2) 0.3876(4) 0.1953(2) 0.0522(12) Uani 1 1 d . . .
H28A H -0.0405 0.3683 0.2145 0.063 Uiso 1 1 calc R . .
H28B H -0.0968 0.4276 0.2241 0.063 Uiso 1 1 calc R . .
F1 F -0.1075(4) -0.2642(7) 0.3330(4) 0.063(2) Uiso 0.514(16) 1 d P . .
F2 F -0.0164(3) -0.2769(6) 0.3337(3) 0.052(2) Uiso 0.514(16) 1 d P . .
F3 F -0.0876(4) -0.3926(5) 0.2895(3) 0.054(2) Uiso 0.514(16) 1 d P . .
F1A F -0.1225(5) -0.2924(9) 0.3203(5) 0.077(3) Uiso 0.486(16) 1 d P . .
F2A F -0.0318(4) -0.2496(7) 0.3422(3) 0.059(2) Uiso 0.486(16) 1 d P . .
F3A F -0.0589(5) -0.3906(5) 0.2919(3) 0.055(2) Uiso 0.486(16) 1 d P . .
F4 F -0.1369(3) -0.3080(6) 0.0562(3) 0.058(2) Uiso 0.521(12) 1 d P . .
F5 F -0.2039(3) -0.1924(5) 0.0415(3) 0.056(2) Uiso 0.521(12) 1 d P . .
F6 F -0.2151(3) -0.3364(5) 0.0866(3) 0.0477(17) Uiso 0.521(12) 1 d P . .
F4A F -0.1509(4) -0.2619(8) 0.0430(4) 0.071(3) Uiso 0.479(12) 1 d P . .
F5A F -0.2272(3) -0.1948(5) 0.0555(3) 0.050(2) Uiso 0.479(12) 1 d P . .
F6A F -0.1964(4) -0.3537(6) 0.0828(3) 0.0514(19) Uiso 0.479(12) 1 d P . .
F7 F 0.1848(4) -0.0573(7) 0.1811(4) 0.0359(19) Uiso 0.33 1 d P . .
F8 F 0.2391(4) 0.0258(7) 0.2595(3) 0.0416(17) Uiso 0.33 1 d P . .
F9 F 0.2589(4) 0.0468(7) 0.1773(5) 0.0330(18) Uiso 0.33 1 d P . .
F7A F 0.2151(4) -0.0102(6) 0.2581(3) 0.0354(15) Uiso 0.33 1 d P . .
F8A F 0.2690(5) 0.0528(9) 0.2089(6) 0.067(3) Uiso 0.33 1 d P . .
F9A F 0.1972(6) -0.0466(10) 0.1699(5) 0.063(3) Uiso 0.33 1 d P . .
F7B F 0.2008(7) -0.0405(13) 0.2200(8) 0.103(4) Uiso 0.33 1 d P . .
F8B F 0.2663(5) 0.0765(9) 0.2527(5) 0.067(3) Uiso 0.33 1 d P . .
F9B F 0.2436(7) 0.0255(11) 0.1672(6) 0.074(4) Uiso 0.33 1 d P . .
F10 F 0.2128(3) 0.4181(6) 0.1367(4) 0.059(2) Uiso 0.534(17) 1 d P . .
F11 F 0.1215(4) 0.4760(5) 0.1215(4) 0.056(2) Uiso 0.534(17) 1 d P . .
F12 F 0.1411(5) 0.3780(6) 0.0592(3) 0.062(2) Uiso 0.534(17) 1 d P . .
F10A F 0.2129(4) 0.3891(8) 0.1143(5) 0.070(3) Uiso 0.466(17) 1 d P . .
F11A F 0.1463(5) 0.4755(6) 0.1399(5) 0.062(3) Uiso 0.466(17) 1 d P . .
F12A F 0.1206(5) 0.3891(7) 0.0571(4) 0.056(2) Uiso 0.466(17) 1 d P . .

loop_
_atom_site_aniso_label
_atom_site_aniso_U_11
_atom_site_aniso_U_22
_atom_site_aniso_U_33
_atom_site_aniso_U_23
_atom_site_aniso_U_13
_atom_site_aniso_U_12
Co1 0.0295(4) 0.0216(3) 0.0200(3) 0.000 0.0032(3) 0.000
K1 0.0327(4) 0.0319(4) 0.0245(4) 0.0037(3) 0.0032(3) -0.0031(3)
O1 0.0430(16) 0.0258(13) 0.0250(12) 0.0000(10) -0.0007(11) -0.0076(11)
O2 0.0248(13) 0.0399(15) 0.0342(14) 0.0127(12) 0.0048(11) 0.0003(11)
O3 0.0447(17) 0.0396(16) 0.0348(15) -0.0002(12) 0.0058(13) 0.0058(13)
O4 0.0398(16) 0.0427(17) 0.0356(15) 0.0064(13) 0.0077(13) -0.0064(13)
O5 0.0416(16) 0.0424(17) 0.0334(15) 0.0006(13) 0.0010(13) -0.0074(13)
O6 0.059(2) 0.060(2) 0.0344(16) -0.0012(15) 0.0183(15) -0.0055(17)
O7 0.0497(19) 0.058(2) 0.0448(18) 0.0122(16) 0.0136(15) -0.0128(16)
O8 0.0505(19) 0.0359(16) 0.0501(19) 0.0106(14) 0.0062(15) 0.0022(14)
C1 0.0305(18) 0.0242(17) 0.0264(17) -0.0024(13) 0.0058(14) 0.0008(14)
C2 0.0351(19) 0.0275(18) 0.0254(17) -0.0050(14) 0.0082(15) -0.0023(15)
C3 0.042(2) 0.0300(19) 0.0282(18) 0.0009(15) 0.0125(16) -0.0021(16)
C4 0.043(2) 0.0261(18) 0.039(2) -0.0041(15) 0.0166(18) -0.0082(16)
C5 0.034(2) 0.0309(19) 0.0313(19) -0.0057(15) 0.0080(16) -0.0023(15)
C6 0.0331(19) 0.0279(18) 0.0245(17) -0.0003(14) 0.0032(14) -0.0010(15)
C7 0.075(3) 0.034(2) 0.038(2) 0.0023(18) 0.023(2) -0.007(2)
C8 0.061(3) 0.037(2) 0.034(2) -0.0085(18) 0.008(2) -0.017(2)
C9 0.0299(18) 0.0335(19) 0.0208(16) 0.0017(14) 0.0013(14) -0.0024(15)
C10 0.037(2) 0.0307(19) 0.0292(18) 0.0022(15) 0.0084(16) -0.0010(16)
C11 0.040(2) 0.040(2) 0.033(2) -0.0003(17) 0.0111(17) 0.0034(18)
C12 0.036(2) 0.047(2) 0.038(2) -0.0003(18) 0.0145(18) -0.0038(18)
C13 0.040(2) 0.042(2) 0.032(2) 0.0037(17) 0.0108(17) -0.0067(18)
C14 0.035(2) 0.034(2) 0.0266(18) 0.0049(15) 0.0045(15) 0.0009(16)
C15 0.051(3) 0.055(3) 0.054(3) 0.006(2) 0.024(2) 0.013(2)
C16 0.049(3) 0.054(3) 0.051(3) 0.008(2) 0.023(2) -0.007(2)
C17 0.051(3) 0.068(3) 0.034(2) 0.000(2) 0.013(2) 0.015(2)
C18 0.046(3) 0.077(4) 0.041(2) 0.013(2) 0.017(2) -0.002(2)
C19 0.035(2) 0.047(3) 0.074(4) 0.004(2) 0.013(2) -0.009(2)
C20 0.040(3) 0.042(2) 0.058(3) -0.003(2) -0.011(2) -0.006(2)
C21 0.071(4) 0.056(3) 0.037(2) -0.012(2) 0.008(2) -0.025(3)
C22 0.083(4) 0.048(3) 0.046(3) -0.011(2) 0.026(3) -0.008(3)
C23 0.073(4) 0.082(4) 0.038(3) -0.001(3) 0.024(3) -0.013(3)
C24 0.063(3) 0.083(4) 0.044(3) 0.001(3) 0.027(3) -0.016(3)
C25 0.047(3) 0.054(3) 0.054(3) 0.025(2) 0.007(2) -0.012(2)
C26 0.048(3) 0.043(3) 0.063(3) 0.026(2) 0.004(2) -0.002(2)
C27 0.058(3) 0.033(2) 0.064(3) -0.001(2) 0.008(3) 0.001(2)
C28 0.056(3) 0.044(3) 0.043(2) -0.009(2) -0.002(2) 0.004(2)

loop_
_atom_type_symbol
_atom_type_description
_atom_type_scat_dispersion_real
_atom_type_scat_dispersion_imag
_atom_type_scat_source
C C 0.0033 0.0016 'International Tables Vol C Tables 4.2.6.8 and 6.1.1.4'
H H 0.0000 0.0000 'International Tables Vol C Tables 4.2.6.8 and 6.1.1.4'
O O 0.0106 0.0060 'International Tables Vol C Tables 4.2.6.8 and 6.1.1.4'
K K 0.2009 0.2494 'International Tables Vol C Tables 4.2.6.8 and 6.1.1.4'
Co Co 0.3494 0.9721 'International Tables Vol C Tables 4.2.6.8 and 6.1.1.4'
F F 0.0171 0.0103 'International Tables Vol C Tables 4.2.6.8 and 6.1.1.4'

loop_
_geom_angle_atom_site_label_1
_geom_angle_atom_site_label_2
_geom_angle_atom_site_label_3
_geom_angle
_geom_angle_site_symmetry_1
_geom_angle_site_symmetry_3
_geom_angle_publ_flag
O2 Co1 O2 110.27(18) 2 . ?
O2 Co1 O1 118.69(12) 2 . ?
O2 Co1 O1 96.10(12) . . ?
O2 Co1 O1 96.10(12) 2 2 ?
O2 Co1 O1 118.69(12) . 2 ?
O1 Co1 O1 118.29(16) . 2 ?
O2 Co1 K1 49.20(8) 2 2 ?
O2 Co1 K1 111.63(9) . 2 ?
O1 Co1 K1 152.07(8) . 2 ?
O1 Co1 K1 51.10(8) 2 2 ?
O2 Co1 K1 111.63(9) 2 . ?
O2 Co1 K1 49.20(8) . . ?
O1 Co1 K1 51.10(8) . . ?
O1 Co1 K1 152.07(8) 2 . ?
K1 Co1 K1 151.15(3) 2 . ?
O3 K1 O2 77.50(9) . . ?
O3 K1 O1 81.24(9) . . ?
O2 K1 O1 62.35(8) . . ?
O3 K1 O5 117.27(10) . . ?
O2 K1 O5 149.90(9) . . ?
O1 K1 O5 92.68(8) . . ?
O3 K1 O8 60.77(10) . . ?
O2 K1 O8 78.31(9) . . ?
O1 K1 O8 130.42(9) . . ?
O5 K1 O8 131.59(10) . . ?
O3 K1 O6 172.19(10) . . ?
O2 K1 O6 109.04(10) . . ?
O1 K1 O6 105.43(9) . . ?
O5 K1 O6 59.12(10) . . ?
O8 K1 O6 115.59(11) . . ?
O3 K1 O7 116.45(11) . . ?
O2 K1 O7 104.03(9) . . ?
O1 K1 O7 156.12(10) . . ?
O5 K1 O7 92.72(10) . . ?
O8 K1 O7 57.79(11) . . ?
O6 K1 O7 58.47(11) . . ?
O3 K1 O4 59.08(9) . . ?
O2 K1 O4 132.42(9) . . ?
O1 K1 O4 90.84(9) . . ?
O5 K1 O4 58.66(9) . . ?
O8 K1 O4 94.96(10) . . ?
O6 K1 O4 116.01(10) . . ?
O7 K1 O4 111.75(10) . . ?
O3 K1 C28 22.01(12) . . ?
O2 K1 C28 66.47(11) . . ?
O1 K1 C28 92.71(10) . . ?
O5 K1 C28 135.71(12) . . ?
O8 K1 C28 41.77(12) . . ?
O6 K1 C28 156.76(12) . . ?
O7 K1 C28 99.53(12) . . ?
O4 K1 C28 77.33(11) . . ?
O3 K1 Co1 68.65(6) . . ?
O2 K1 Co1 32.16(6) . . ?
O1 K1 Co1 32.44(5) . . ?
O5 K1 Co1 125.12(7) . . ?
O8 K1 Co1 100.18(7) . . ?
O6 K1 Co1 119.16(8) . . ?
O7 K1 Co1 136.07(7) . . ?
O4 K1 Co1 107.32(6) . . ?
C28 K1 Co1 70.10(8) . . ?
C1 O1 Co1 131.0(2) . . ?
C1 O1 K1 132.0(2) . . ?
Co1 O1 K1 96.46(10) . . ?
C9 O2 Co1 128.5(2) . . ?
C9 O2 K1 120.0(2) . . ?
Co1 O2 K1 98.64(10) . . ?
C17 O3 C28 113.8(4) . . ?
C17 O3 K1 121.6(3) . . ?
C28 O3 K1 111.8(3) . . ?
C19 O4 C18 110.8(4) . . ?
C19 O4 K1 111.7(3) . . ?
C18 O4 K1 107.2(3) . . ?
C21 O5 C20 111.6(4) . . ?
C21 O5 K1 119.1(3) . . ?
C20 O5 K1 117.6(3) . . ?
C22 O6 C23 112.4(4) . . ?
C22 O6 K1 112.1(3) . . ?
C23 O6 K1 117.7(3) . . ?
C24 O7 C25 111.8(4) . . ?
C24 O7 K1 110.2(3) . . ?
C25 O7 K1 117.5(3) . . ?
C26 O8 C27 113.0(4) . . ?
C26 O8 K1 115.7(3) . . ?
C27 O8 K1 115.0(3) . . ?
O1 C1 C2 123.9(3) . . ?
O1 C1 C6 119.1(3) . . ?
C2 C1 C6 117.0(3) . . ?
C3 C2 C1 121.0(3) . . ?
C2 C3 C4 121.8(4) . . ?
C2 C3 C7 119.4(4) . . ?
C4 C3 C7 118.8(4) . . ?
C5 C4 C3 117.1(4) . . ?
C4 C5 C6 122.5(4) . . ?
C4 C5 C8 120.3(4) . . ?
C6 C5 C8 117.1(4) . . ?
C5 C6 C1 120.6(4) . . ?
F2A C7 F1 81.0(6) . . ?
F2A C7 F3 125.6(6) . . ?
F1 C7 F3 103.0(6) . . ?
F2A C7 F3A 106.5(6) . . ?
F1 C7 F3A 123.9(6) . . ?
F3 C7 F3A 28.2(3) . . ?
F2A C7 F1A 102.0(6) . . ?
F1 C7 F1A 22.5(5) . . ?
F3 C7 F1A 84.3(6) . . ?
F3A C7 F1A 109.6(6) . . ?
F2A C7 F2 24.8(4) . . ?
F1 C7 F2 103.5(6) . . ?
F3 C7 F2 109.6(6) . . ?
F3A C7 F2 85.3(5) . . ?
F1A C7 F2 122.2(6) . . ?
F2A C7 C3 113.3(5) . . ?
F1 C7 C3 113.7(5) . . ?
F3 C7 C3 114.0(5) . . ?
F3A C7 C3 113.3(5) . . ?
F1A C7 C3 111.5(6) . . ?
F2 C7 C3 112.2(4) . . ?
F4A C8 F5 73.7(6) . . ?
F4A C8 F6A 104.5(6) . . ?
F5 C8 F6A 123.5(6) . . ?
F4A C8 F6 122.3(6) . . ?
F5 C8 F6 112.1(5) . . ?
F6A C8 F6 22.4(4) . . ?
F4A C8 F5A 104.0(6) . . ?
F5 C8 F5A 31.3(3) . . ?
F6A C8 F5A 107.9(6) . . ?
F6 C8 F5A 89.2(5) . . ?
F4A C8 F4 29.6(4) . . ?
F5 C8 F4 102.6(5) . . ?
F6A C8 F4 83.3(5) . . ?
F6 C8 F4 105.1(5) . . ?
F5A C8 F4 131.0(5) . . ?
F4A C8 C5 115.7(5) . . ?
F5 C8 C5 115.8(4) . . ?
F6A C8 C5 114.9(5) . . ?
F6 C8 C5 111.8(4) . . ?
F5A C8 C5 109.0(4) . . ?
F4 C8 C5 108.3(5) . . ?
O2 C9 C14 120.0(4) . . ?
O2 C9 C10 122.7(3) . . ?
C14 C9 C10 117.3(4) . . ?
C11 C10 C9 120.5(4) . . ?
C12 C11 C10 121.9(4) . . ?
C12 C11 C15 119.9(4) . . ?
C10 C11 C15 118.2(4) . . ?
C13 C12 C11 117.6(4) . . ?
C12 C13 C14 122.0(4) . . ?
C12 C13 C16 119.2(4) . . ?
C14 C13 C16 118.8(4) . . ?
C13 C14 C9 120.6(4) . . ?
F7B C15 F8 69.2(10) . . ?
F7B C15 F8A 119.1(10) . . ?
F8 C15 F8A 81.2(8) . . ?
F7B C15 F9B 111.0(12) . . ?
F8 C15 F9B 123.3(8) . . ?
F8A C15 F9B 47.8(8) . . ?
F7B C15 F9A 55.0(10) . . ?
F8 C15 F9A 118.9(8) . . ?
F8A C15 F9A 104.4(9) . . ?
F9B C15 F9A 65.2(9) . . ?
F7B C15 F9 122.3(10) . . ?
F8 C15 F9 110.9(7) . . ?
F8A C15 F9 30.8(6) . . ?
F9B C15 F9 18.7(7) . . ?
F9A C15 F9 83.0(8) . . ?
F7B C15 F7A 41.9(9) . . ?
F8 C15 F7A 30.6(4) . . ?
F8A C15 F7A 107.3(8) . . ?
F9B C15 F7A 135.7(8) . . ?
F9A C15 F7A 96.5(7) . . ?
F9 C15 F7A 132.4(6) . . ?
F7B C15 F8B 107.7(11) . . ?
F8 C15 F8B 41.1(5) . . ?
F8A C15 F8B 48.4(7) . . ?
F9B C15 F8B 96.2(8) . . ?
F9A C15 F8B 139.9(8) . . ?
F9 C15 F8B 78.5(7) . . ?
F7A C15 F8B 71.7(6) . . ?
F7B C15 F7 39.0(9) . . ?
F8 C15 F7 107.5(7) . . ?
F8A C15 F7 119.7(8) . . ?
F9B C15 F7 84.3(8) . . ?
F9A C15 F7 19.2(6) . . ?
F9 C15 F7 101.7(7) . . ?
F7A C15 F7 80.8(6) . . ?
F8B C15 F7 140.8(7) . . ?
F7B C15 C11 120.5(9) . . ?
F8 C15 C11 115.3(5) . . ?
F8A C15 C11 120.1(7) . . ?
F9B C15 C11 111.7(7) . . ?
F9A C15 C11 113.0(7) . . ?
F9 C15 C11 111.1(5) . . ?
F7A C15 C11 112.6(5) . . ?
F8B C15 C11 106.8(6) . . ?
F7 C15 C11 109.4(5) . . ?
F11A C16 F12 122.7(7) . . ?
F11A C16 F10 83.7(6) . . ?
F12 C16 F10 106.9(6) . . ?
F11A C16 F10A 108.6(7) . . ?
F12 C16 F10A 82.7(6) . . ?
F10 C16 F10A 27.9(4) . . ?
F11A C16 F12A 109.6(7) . . ?
F12 C16 F12A 20.7(4) . . ?
F10 C16 F12A 124.1(6) . . ?
F10A C16 F12A 102.5(6) . . ?
F11A C16 F11 25.9(4) . . ?
F12 C16 F11 103.5(6) . . ?
F10 C16 F11 106.5(6) . . ?
F10A C16 F11 127.0(6) . . ?
F12A C16 F11 86.6(6) . . ?
F11A C16 C13 113.4(5) . . ?
F12 C16 C13 113.2(5) . . ?
F10 C16 C13 112.5(5) . . ?
F10A C16 C13 111.5(5) . . ?
F12A C16 C13 110.7(5) . . ?
F11 C16 C13 113.5(4) . . ?
O3 C17 C18 108.1(4) . . ?
O4 C18 C17 108.8(4) . . ?
O4 C19 C20 110.2(4) . . ?
O5 C20 C19 108.0(4) . . ?
O5 C21 C22 108.0(4) . . ?
O6 C22 C21 112.6(4) . . ?
O6 C23 C24 108.9(4) . . ?
O7 C24 C23 109.1(5) . . ?
O7 C25 C26 110.0(4) . . ?
O8 C26 C25 108.8(4) . . ?
O8 C27 C28 108.0(4) . . ?
O3 C28 C27 111.9(4) . . ?
O3 C28 K1 46.2(2) . . ?
C27 C28 K1 85.3(3) . . ?
F1A F1 C7 82.0(17) . . ?
F1A F1 F2A 127.8(19) . . ?
C7 F1 F2A 49.4(4) . . ?
F2A F2 C7 71.4(11) . . ?
F3A F3 C7 78.3(10) . . ?
F1 F1A C7 75.5(17) . . ?
F2 F2A C7 83.8(12) . . ?
F2 F2A F1 128.1(13) . . ?
C7 F2A F1 49.6(4) . . ?
F3 F3A C7 73.5(10) . . ?
F4A F4 C8 62.5(10) . . ?
F5A F5 C8 83.7(9) . . ?
F5A F5 F4A 133.9(10) . . ?
C8 F5 F4A 52.5(5) . . ?
F6A F6 C8 71.4(12) . . ?
F4 F4A C8 87.9(11) . . ?
F4 F4A F5 139.8(13) . . ?
C8 F4A F5 53.8(5) . . ?
F5 F5A C8 65.0(8) . . ?
F6 F6A C8 86.2(13) . . ?
F7B F7 C15 53.2(11) . . ?
F7A F8 F8B 167.6(16) . . ?
F7A F8 C15 87.4(11) . . ?
F8B F8 C15 80.2(9) . . ?
F7A F8 F7B 40.8(10) . . ?
F8B F8 F7B 128.4(13) . . ?
C15 F8 F7B 52.3(8) . . ?
F7A F8 F8A 128.3(12) . . ?
F8B F8 F8A 42.0(8) . . ?
C15 F8 F8A 49.6(6) . . ?
F7B F8 F8A 87.5(9) . . ?
F8A F9 C15 62.7(12) . . ?
F8 F7A F7B 109.5(16) . . ?
F8 F7A C15 62.0(9) . . ?
F7B F7A C15 54.6(11) . . ?
F8 F7A F8B 7.1(9) . . ?
F7B F7A F8B 103.5(13) . . ?
C15 F7A F8B 54.9(5) . . ?
F9 F8A F9B 21.0(13) . . ?
F9 F8A F8B 157.0(18) . . ?
F9B F8A F8B 143.7(15) . . ?
F9 F8A C15 86.5(14) . . ?
F9B F8A C15 69.2(10) . . ?
F8B F8A C15 74.5(10) . . ?
F9 F8A F8 133.7(16) . . ?
F9B F8A F8 113.4(13) . . ?
F8B F8A F8 35.1(7) . . ?
C15 F8A F8 49.3(6) . . ?
F7B F9A C15 53.5(10) . . ?
F7B F9A F9B 101.5(14) . . ?
C15 F9A F9B 55.7(8) . . ?
F7 F7B F7A 169(2) . . ?
F7 F7B C15 87.8(15) . . ?
F7A F7B C15 83.5(14) . . ?
F7 F7B F9A 21.8(10) . . ?
F7A F7B F9A 154(2) . . ?
C15 F7B F9A 71.6(11) . . ?
F7 F7B F8 144.6(19) . . ?
F7A F7B F8 29.7(8) . . ?
C15 F7B F8 58.5(9) . . ?
F9A F7B F8 124.2(15) . . ?
F8 F8B F8A 102.9(13) . . ?
F8 F8B C15 58.7(8) . . ?
F8A F8B C15 57.1(8) . . ?
F8 F8B F7A 5.3(7) . . ?
F8A F8B F7A 99.0(10) . . ?
C15 F8B F7A 53.4(5) . . ?
F8A F9B C15 63.0(10) . . ?
F8A F9B F9A 111.8(15) . . ?
C15 F9B F9A 59.1(8) . . ?
F10A F10 C16 79.4(11) . . ?
F10A F10 F11A 121.2(13) . . ?
C16 F10 F11A 47.0(4) . . ?
F11A F11 C16 67.8(11) . . ?
C16 F12 F10A 50.2(5) . . ?
F10 F10A C16 72.7(12) . . ?
F10 F10A F12 113.8(13) . . ?
C16 F10A F12 47.1(4) . . ?
F11 F11A C16 86.3(13) . . ?
F11 F11A F10 129.0(14) . . ?
C16 F11A F10 49.3(4) . . ?

loop_
_geom_bond_atom_site_label_1
_geom_bond_atom_site_label_2
_geom_bond_distance
_geom_bond_site_symmetry_2
_geom_bond_publ_flag
Co1 O2 1.941(3) 2 ?
Co1 O2 1.941(3) . ?
Co1 O1 1.947(3) . ?
Co1 O1 1.947(3) 2 ?
Co1 K1 3.6060(8) 2 ?
Co1 K1 3.6060(8) . ?
K1 O3 2.739(3) . ?
K1 O2 2.761(3) . ?
K1 O1 2.824(3) . ?
K1 O5 2.854(3) . ?
K1 O8 2.886(3) . ?
K1 O6 2.888(3) . ?
K1 O7 2.889(3) . ?
K1 O4 2.926(3) . ?
K1 C28 3.524(5) . ?
O1 C1 1.309(4) . ?
O2 C9 1.307(5) . ?
O3 C17 1.421(6) . ?
O3 C28 1.423(6) . ?
O4 C19 1.413(6) . ?
O4 C18 1.432(6) . ?
O5 C21 1.415(6) . ?
O5 C20 1.428(6) . ?
O6 C22 1.420(6) . ?
O6 C23 1.422(6) . ?
O7 C24 1.424(7) . ?
O7 C25 1.427(6) . ?
O8 C26 1.419(6) . ?
O8 C27 1.419(7) . ?
C1 C2 1.400(5) . ?
C1 C6 1.409(5) . ?
C2 C3 1.381(5) . ?
C3 C4 1.392(6) . ?
C3 C7 1.501(6) . ?
C4 C5 1.377(6) . ?
C5 C6 1.378(5) . ?
C5 C8 1.501(6) . ?
C7 F2A 1.324(9) . ?
C7 F1 1.328(9) . ?
C7 F3 1.329(8) . ?
C7 F3A 1.358(8) . ?
C7 F1A 1.358(11) . ?
C7 F2 1.389(9) . ?
C8 F4A 1.253(9) . ?
C8 F5 1.274(8) . ?
C8 F6A 1.305(8) . ?
C8 F6 1.374(8) . ?
C8 F5A 1.397(9) . ?
C8 F4 1.412(9) . ?
C9 C14 1.404(5) . ?
C9 C10 1.412(5) . ?
C10 C11 1.386(6) . ?
C11 C12 1.386(6) . ?
C11 C15 1.494(7) . ?
C12 C13 1.382(6) . ?
C13 C14 1.386(6) . ?
C13 C16 1.493(6) . ?
C15 F7B 1.157(16) . ?
C15 F8 1.247(9) . ?
C15 F8A 1.254(12) . ?
C15 F9B 1.315(15) . ?
C15 F9A 1.366(13) . ?
C15 F9 1.408(10) . ?
C15 F7A 1.411(9) . ?
C15 F8B 1.439(12) . ?
C15 F7 1.444(11) . ?
C16 F11A 1.284(9) . ?
C16 F12 1.307(9) . ?
C16 F10 1.332(8) . ?
C16 F10A 1.371(10) . ?
C16 F12A 1.383(10) . ?
C16 F11 1.384(9) . ?
C17 C18 1.485(8) . ?
C19 C20 1.487(8) . ?
C21 C22 1.498(8) . ?
C23 C24 1.485(8) . ?
C25 C26 1.477(8) . ?
C27 C28 1.499(7) . ?
F1 F1A 0.524(12) . ?
F1 F2A 1.721(11) . ?
F2 F2A 0.586(8) . ?
F3 F3A 0.655(8) . ?
F4 F4A 0.698(9) . ?
F5 F5A 0.730(7) . ?
F5 F4A 1.517(11) . ?
F6 F6A 0.525(8) . ?
F7 F7B 0.909(17) . ?
F8 F7A 0.719(9) . ?
F8 F8B 0.960(12) . ?
F8 F7B 1.37(2) . ?
F8 F8A 1.627(16) . ?
F9 F8A 0.721(12) . ?
F7A F7B 0.948(17) . ?
F7A F8B 1.669(13) . ?
F8A F9B 1.043(18) . ?
F8A F8B 1.116(15) . ?
F9A F7B 1.18(2) . ?
F9A F9B 1.445(19) . ?
F10 F10A 0.653(9) . ?
F10 F11A 1.745(11) . ?
F11 F11A 0.605(9) . ?
F12 F10A 1.771(12) . ?
